data_1010824
_chemical_name_systematic 'Dodecatungstic acid'
_chemical_formula_structural 'H8 (W3 O10)4'
_chemical_formula_sum 'H8 O40 W12'
_publ_section_title 'Ueber den Bau einiger Heteropolysaeuren'

loop_
_publ_author_name
'Signer, R'
'Gross, H'

_journal_name_full 'Helvetica Chimica Acta'
_journal_coden_ASTM HCACAV
_journal_volume 17
_journal_year 1934
_journal_page_first 1076
_journal_page_last 1080
_cell_length_a 12.13(3)
_cell_length_b 12.13(3)
_cell_length_c 12.13(3)
_cell_angle_alpha 90
_cell_angle_beta 90
_cell_angle_gamma 90
_cell_volume 1784.8
_cell_formula_units_Z 0

loop_
_atom_site_label
_atom_site_fract_x
_atom_site_fract_y
_atom_site_fract_z
? ? ? ?

_cod_database_code 1010824
_journal_paper_doi 10.1002/hlca.193401701135
